data_4500235
loop_
_publ_author_name
'Singh, Amit'
'Ramanan, Arunachalam'
'Bandyopadhyay, Debkumar'

_publ_section_title
;
 Link between Isostructurality, Polymorphism, and Weak Interactions in
 Palladacycle Crystals: Chemical Insight
;
_journal_issue 7
_journal_name_full 'Crystal Growth &amp; Design'
_journal_page_first 2743
_journal_paper_doi 10.1021/cg101289s
_journal_volume 11
_journal_year 2011
_chemical_formula_moiety 'C14 H13 I N2 Pd S'
_chemical_formula_sum 'C14 H13 I N2 Pd S'
_chemical_formula_weight 474.63
_chemical_name_systematic
; 
 ? 
;
_space_group_IT_number 2
_symmetry_cell_setting triclinic
_symmetry_space_group_name_Hall '-P 1'
_symmetry_space_group_name_H-M 'P -1'
_atom_sites_solution_hydrogens geom
_atom_sites_solution_primary direct
_atom_sites_solution_secondary difmap
_audit_creation_method SHELXL-97
_cell_angle_alpha 107.556(2)
_cell_angle_beta 95.126(2)
_cell_angle_gamma 96.755(2)
_cell_formula_units_Z 2
_cell_length_a 7.5061(9)
_cell_length_b 9.3051(11)
_cell_length_c 11.5247(14)
_cell_measurement_reflns_used 6058
_cell_measurement_temperature 298(2)
_cell_measurement_theta_max 28.27
_cell_measurement_theta_min 2.32
_cell_volume 755.47(16)
_computing_cell_refinement 'Bruker SMART'
_computing_data_collection 'Bruker SMART'
_computing_data_reduction 'Bruker SAINT'
_computing_molecular_graphics 'Bruker SHELXTL'
_computing_publication_material 'Bruker SHELXTL'
_computing_structure_refinement 'SHELXL-97 (Sheldrick, 1997)'
_computing_structure_solution 'SHELXS-97 (Sheldrick, 1990)'
_diffrn_ambient_temperature 298(2)
_diffrn_measured_fraction_theta_full 0.992
_diffrn_measured_fraction_theta_max 0.992
_diffrn_measurement_device_type 'CCD area detector'
_diffrn_measurement_method 'phi and omega scans'
_diffrn_radiation_monochromator graphite
_diffrn_radiation_source 'fine-focus sealed tube'
_diffrn_radiation_type MoK\a
_diffrn_radiation_wavelength 0.71073
_diffrn_reflns_av_R_equivalents 0.0238
_diffrn_reflns_av_sigmaI/netI 0.0288
_diffrn_reflns_limit_h_max 8
_diffrn_reflns_limit_h_min -8
_diffrn_reflns_limit_k_max 11
_diffrn_reflns_limit_k_min -11
_diffrn_reflns_limit_l_max 13
_diffrn_reflns_limit_l_min -13
_diffrn_reflns_number 6849
_diffrn_reflns_theta_full 25.00
_diffrn_reflns_theta_max 25.00
_diffrn_reflns_theta_min 2.32
_exptl_absorpt_coefficient_mu 3.397
_exptl_absorpt_correction_T_max 0.405
_exptl_absorpt_correction_T_min 0.276
_exptl_absorpt_correction_type multi-scan
_exptl_absorpt_process_details SADABS
_exptl_crystal_colour Red
_exptl_crystal_density_diffrn 2.088
_exptl_crystal_density_meas 2.086
_exptl_crystal_density_method 'not measured'
_exptl_crystal_description Block
_exptl_crystal_F_000 452
_exptl_crystal_size_max .20
_exptl_crystal_size_mid .11
_exptl_crystal_size_min .09
_refine_diff_density_max 0.404
_refine_diff_density_min -0.608
_refine_diff_density_rms 0.118
_refine_ls_extinction_method none
_refine_ls_goodness_of_fit_ref 1.325
_refine_ls_hydrogen_treatment constr
_refine_ls_matrix_type full
_refine_ls_number_parameters 174
_refine_ls_number_reflns 2575
_refine_ls_number_restraints 0
_refine_ls_restrained_S_all 1.325
_refine_ls_R_factor_all 0.0330
_refine_ls_R_factor_gt 0.0311
_refine_ls_shift/su_max 0.000
_refine_ls_shift/su_mean 0.000
_refine_ls_structure_factor_coef Fsqd
_refine_ls_weighting_details 'calc w=1/[\s^2^(Fo^2^)+(0.0193P)^2^+0.8358P] where P=(Fo^2^+2Fc^2^)/3'
_refine_ls_weighting_scheme calc
_refine_ls_wR_factor_gt 0.0756
_refine_ls_wR_factor_ref 0.0765
_reflns_number_gt 2474
_reflns_number_total 2575
_reflns_threshold_expression >2sigma(I)
_cod_data_source_file cg101289s_si_002.cif
_cod_data_source_block 3c
_cod_depositor_comments
;
The following automatic conversions were performed:

'_symmetry_cell_setting' value 'Triclinic' changed to 'triclinic'
according to /home/saulius/struct/CIF-dictionaries/cif_core.dic
dictionary named 'cif_core.dic' version 2.4.1 from 2010-06-29.

Automatic conversion script
Id: cif_fix_values 1715 2011-07-08 13:25:40Z adriana 
;
_cod_original_sg_symbol_H-M P-1
_cod_database_code 4500235

loop_
_symmetry_equiv_pos_as_xyz
'x, y, z'
'-x, -y, -z'

loop_
_atom_site_label
_atom_site_type_symbol
_atom_site_fract_x
_atom_site_fract_y
_atom_site_fract_z
_atom_site_U_iso_or_equiv
_atom_site_adp_type
_atom_site_occupancy
_atom_site_symmetry_multiplicity
_atom_site_calc_flag
_atom_site_refinement_flags
Pd1 Pd 0.70905(5) 0.17001(4) 0.39089(3) 0.03743(13) Uani 1 1 d .
I1 I 0.67338(6) 0.30592(4) 0.22777(3) 0.05716(14) Uani 1 1 d .
S1 S 0.60976(18) 0.35520(15) 0.55315(11) 0.0438(3) Uani 1 1 d .
N2 N 0.7368(5) 0.0560(4) 0.5095(4) 0.0380(9) Uani 1 1 d .
C9 C 0.6482(6) 0.2616(6) 0.6649(4) 0.0408(11) Uani 1 1 d .
N1 N 0.7803(5) -0.0773(5) 0.4764(4) 0.0443(10) Uani 1 1 d .
C4 C 0.7847(6) -0.0199(5) 0.2853(4) 0.0402(11) Uani 1 1 d .
C5 C 0.8084(6) -0.1198(6) 0.3532(5) 0.0425(11) Uani 1 1 d .
C3 C 0.8087(7) -0.0692(6) 0.1626(5) 0.0459(12) Uani 1 1 d .
H3 H 0.7952 -0.0047 0.1155 0.055 Uiso 1 1 calc R
C8 C 0.7010(6) 0.1176(6) 0.6327(4) 0.0427(12) Uani 1 1 d .
C10 C 0.6123(7) 0.3289(7) 0.7848(5) 0.0545(14) Uani 1 1 d .
H10 H 0.5757 0.4246 0.8069 0.065 Uiso 1 1 calc R
C13 C 0.7182(7) 0.0421(7) 0.7191(5) 0.0496(13) Uani 1 1 d .
H13 H 0.7535 -0.0540 0.6978 0.059 Uiso 1 1 calc R
C14 C 0.7792(8) 0.5226(6) 0.6102(5) 0.0589(15) Uani 1 1 d .
H14A H 0.7474 0.5901 0.6839 0.088 Uiso 1 1 calc R
H14B H 0.7859 0.5738 0.5493 0.088 Uiso 1 1 calc R
H14C H 0.8945 0.4934 0.6276 0.088 Uiso 1 1 calc R
C12 C 0.6823(8) 0.1106(8) 0.8376(5) 0.0629(16) Uani 1 1 d .
H12 H 0.6928 0.0599 0.8955 0.075 Uiso 1 1 calc R
C11 C 0.6314(8) 0.2532(8) 0.8697(5) 0.0582(15) Uani 1 1 d .
H11 H 0.6096 0.2988 0.9498 0.070 Uiso 1 1 calc R
C6 C 0.8504(7) -0.2636(6) 0.3000(6) 0.0540(14) Uani 1 1 d .
H6 H 0.8640 -0.3288 0.3464 0.065 Uiso 1 1 calc R
C7 C 0.8720(7) -0.3095(6) 0.1774(6) 0.0569(15) Uani 1 1 d .
H7 H 0.8999 -0.4064 0.1411 0.068 Uiso 1 1 calc R
C2 C 0.8528(7) -0.2139(6) 0.1081(5) 0.0498(13) Uani 1 1 d .
C1 C 0.8737(9) -0.2642(7) -0.0270(6) 0.0687(18) Uani 1 1 d .
H1A H 0.9551 -0.1878 -0.0441 0.103 Uiso 1 1 calc R
H1B H 0.7578 -0.2781 -0.0747 0.103 Uiso 1 1 calc R
H1C H 0.9214 -0.3587 -0.0478 0.103 Uiso 1 1 calc R

loop_
_atom_site_aniso_label
_atom_site_aniso_U_11
_atom_site_aniso_U_22
_atom_site_aniso_U_33
_atom_site_aniso_U_23
_atom_site_aniso_U_13
_atom_site_aniso_U_12
Pd1 0.0442(2) 0.0352(2) 0.0326(2) 0.00896(16) 0.00575(16) 0.00871(16)
I1 0.0869(3) 0.0492(2) 0.0445(2) 0.02206(18) 0.01706(19) 0.0203(2)
S1 0.0505(7) 0.0459(7) 0.0350(6) 0.0095(5) 0.0057(5) 0.0154(6)
N2 0.036(2) 0.039(2) 0.037(2) 0.0119(18) 0.0010(17) 0.0050(17)
C9 0.038(3) 0.052(3) 0.032(2) 0.013(2) 0.003(2) 0.005(2)
N1 0.039(2) 0.042(3) 0.051(3) 0.017(2) -0.0005(19) 0.0038(18)
C4 0.037(3) 0.036(3) 0.044(3) 0.006(2) 0.006(2) 0.006(2)
C5 0.036(3) 0.038(3) 0.054(3) 0.014(2) 0.006(2) 0.006(2)
C3 0.049(3) 0.041(3) 0.046(3) 0.009(2) 0.011(2) 0.007(2)
C8 0.034(3) 0.055(3) 0.037(3) 0.017(2) -0.002(2) -0.002(2)
C10 0.049(3) 0.070(4) 0.039(3) 0.010(3) 0.006(2) 0.008(3)
C13 0.046(3) 0.057(3) 0.049(3) 0.026(3) 0.002(2) 0.000(2)
C14 0.073(4) 0.045(3) 0.054(3) 0.011(3) 0.004(3) 0.005(3)
C12 0.055(3) 0.089(5) 0.049(3) 0.034(3) 0.003(3) -0.001(3)
C11 0.056(3) 0.084(5) 0.035(3) 0.020(3) 0.007(2) 0.007(3)
C6 0.048(3) 0.043(3) 0.070(4) 0.016(3) 0.003(3) 0.009(2)
C7 0.051(3) 0.038(3) 0.072(4) 0.000(3) 0.014(3) 0.007(2)
C2 0.035(3) 0.050(3) 0.051(3) -0.003(3) 0.008(2) 0.002(2)
C1 0.075(4) 0.057(4) 0.060(4) -0.006(3) 0.019(3) 0.013(3)

loop_
_atom_type_symbol
_atom_type_description
_atom_type_scat_dispersion_real
_atom_type_scat_dispersion_imag
_atom_type_scat_source
C C 0.0033 0.0016 'International Tables Vol C Tables 4.2.6.8 and 6.1.1.4'
H H 0.0000 0.0000 'International Tables Vol C Tables 4.2.6.8 and 6.1.1.4'
N N 0.0061 0.0033 'International Tables Vol C Tables 4.2.6.8 and 6.1.1.4'
S S 0.1246 0.1234 'International Tables Vol C Tables 4.2.6.8 and 6.1.1.4'
Pd Pd -0.9988 1.0072 'International Tables Vol C Tables 4.2.6.8 and 6.1.1.4'
I I -0.4742 1.8119 'International Tables Vol C Tables 4.2.6.8 and 6.1.1.4'

loop_
_geom_angle_atom_site_label_1
_geom_angle_atom_site_label_2
_geom_angle_atom_site_label_3
_geom_angle
N2 Pd1 C4 79.25(19)
N2 Pd1 S1 85.34(12)
C4 Pd1 S1 164.27(15)
N2 Pd1 I1 177.11(12)
C4 Pd1 I1 97.94(15)
S1 Pd1 I1 97.41(4)
C9 S1 C14 101.9(3)
C9 S1 Pd1 95.67(17)
C14 S1 Pd1 109.9(2)
N1 N2 C8 118.1(4)
N1 N2 Pd1 120.8(3)
C8 N2 Pd1 121.0(3)
C8 C9 C10 119.5(5)
C8 C9 S1 121.0(4)
C10 C9 S1 119.4(4)
N2 N1 C5 110.3(4)
C3 C4 C5 117.6(5)
C3 C4 Pd1 132.6(4)
C5 C4 Pd1 109.8(4)
C6 C5 N1 118.5(5)
C6 C5 C4 121.6(5)
N1 C5 C4 119.8(4)
C4 C3 C2 121.2(5)
C4 C3 H3 119.4
C2 C3 H3 119.4
C13 C8 C9 120.1(5)
C13 C8 N2 123.2(5)
C9 C8 N2 116.7(4)
C11 C10 C9 119.7(6)
C11 C10 H10 120.1
C9 C10 H10 120.1
C12 C13 C8 119.6(6)
C12 C13 H13 120.2
C8 C13 H13 120.2
S1 C14 H14A 109.5
S1 C14 H14B 109.5
H14A C14 H14B 109.5
S1 C14 H14C 109.5
H14A C14 H14C 109.5
H14B C14 H14C 109.5
C11 C12 C13 120.4(6)
C11 C12 H12 119.8
C13 C12 H12 119.8
C12 C11 C10 120.7(5)
C12 C11 H11 119.7
C10 C11 H11 119.7
C7 C6 C5 119.3(6)
C7 C6 H6 120.4
C5 C6 H6 120.4
C2 C7 C6 120.9(5)
C2 C7 H7 119.6
C6 C7 H7 119.6
C7 C2 C3 119.4(5)
C7 C2 C1 121.2(5)
C3 C2 C1 119.4(6)
C2 C1 H1A 109.5
C2 C1 H1B 109.5
H1A C1 H1B 109.5
C2 C1 H1C 109.5
H1A C1 H1C 109.5
H1B C1 H1C 109.5

loop_
_geom_bond_atom_site_label_1
_geom_bond_atom_site_label_2
_geom_bond_distance
Pd1 N2 1.978(4)
Pd1 C4 1.997(5)
Pd1 S1 2.3725(13)
Pd1 I1 2.5747(5)
S1 C9 1.780(5)
S1 C14 1.801(6)
N2 N1 1.274(6)
N2 C8 1.425(6)
C9 C8 1.393(7)
C9 C10 1.399(7)
N1 C5 1.397(6)
C4 C3 1.385(7)
C4 C5 1.400(7)
C5 C6 1.380(7)
C3 C2 1.396(7)
C3 H3 0.9300
C8 C13 1.387(7)
C10 C11 1.375(8)
C10 H10 0.9300
C13 C12 1.387(8)
C13 H13 0.9300
C14 H14A 0.9600
C14 H14B 0.9600
C14 H14C 0.9600
C12 C11 1.375(9)
C12 H12 0.9300
C11 H11 0.9300
C6 C7 1.378(8)
C6 H6 0.9300
C7 C2 1.373(8)
C7 H7 0.9300
C2 C1 1.513(8)
C1 H1A 0.9600
C1 H1B 0.9600
C1 H1C 0.9600

loop_
_geom_torsion_atom_site_label_1
_geom_torsion_atom_site_label_2
_geom_torsion_atom_site_label_3
_geom_torsion_atom_site_label_4
_geom_torsion
N2 Pd1 S1 C9 3.77(19)
C4 Pd1 S1 C9 15.5(5)
I1 Pd1 S1 C9 -177.09(16)
N2 Pd1 S1 C14 108.7(2)
C4 Pd1 S1 C14 120.4(5)
I1 Pd1 S1 C14 -72.2(2)
C4 Pd1 N2 N1 -2.0(3)
S1 Pd1 N2 N1 174.8(3)
C4 Pd1 N2 C8 -179.2(4)
S1 Pd1 N2 C8 -2.4(3)
C14 S1 C9 C8 -117.5(4)
Pd1 S1 C9 C8 -5.8(4)
C14 S1 C9 C10 67.1(5)
Pd1 S1 C9 C10 178.8(4)
C8 N2 N1 C5 179.4(4)
Pd1 N2 N1 C5 2.1(5)
N2 Pd1 C4 C3 178.1(5)
S1 Pd1 C4 C3 166.2(3)
I1 Pd1 C4 C3 -1.2(5)
N2 Pd1 C4 C5 1.2(3)
S1 Pd1 C4 C5 -10.7(8)
I1 Pd1 C4 C5 -178.1(3)
N2 N1 C5 C6 -177.7(4)
N2 N1 C5 C4 -0.9(6)
C3 C4 C5 C6 -1.3(7)
Pd1 C4 C5 C6 176.1(4)
C3 C4 C5 N1 -178.0(4)
Pd1 C4 C5 N1 -0.6(6)
C5 C4 C3 C2 0.7(7)
Pd1 C4 C3 C2 -176.0(4)
C10 C9 C8 C13 -0.1(7)
S1 C9 C8 C13 -175.5(4)
C10 C9 C8 N2 -179.5(4)
S1 C9 C8 N2 5.1(6)
N1 N2 C8 C13 2.6(7)
Pd1 N2 C8 C13 179.9(4)
N1 N2 C8 C9 -178.0(4)
Pd1 N2 C8 C9 -0.7(6)
C8 C9 C10 C11 0.7(8)
S1 C9 C10 C11 176.1(4)
C9 C8 C13 C12 0.0(7)
N2 C8 C13 C12 179.4(5)
C8 C13 C12 C11 -0.5(8)
C13 C12 C11 C10 1.0(9)
C9 C10 C11 C12 -1.1(8)
N1 C5 C6 C7 177.6(5)
C4 C5 C6 C7 0.9(8)
C5 C6 C7 C2 0.2(8)
C6 C7 C2 C3 -0.8(8)
C6 C7 C2 C1 -179.1(5)
C4 C3 C2 C7 0.3(8)
C4 C3 C2 C1 178.7(5)
